data_4327716
loop_
_publ_author_name
'Miguel A. Esteruelas'
'Fernando J. Lahoz'
'Ana M. L\'opez'
'Enrique O\~nate'
'Luis A. Oro'
'Natividad Ruiz'
'Eduardo Sola'
'Jos\'e I. Tolosa'

_publ_contact_author
;
     Enrique O\~nate Rodr\'iguez
     Departamento de Qu\'imica Inorg\'anica
     Facultad de Ciencias
     Universidad de Zaragoza
     50009-Zaragoza
     Spain
;
_publ_contact_author_email onate@posta.unizar.es
_publ_section_title
;
 Quantum Mechanical Exchange Coupling in Trihydridoosmium Complexes
 Containing Azole Ligands
;
_journal_name_full 'Inorganic Chemistry'
_journal_page_first 7811
_journal_page_last 7817
_journal_paper_doi 10.1021/ic960446+
_journal_volume 35
_journal_year 1996
_chemical_formula_structural (P^i^Pr~3~)~2~H~3~Os(\m-biim)IrCOD
_chemical_formula_sum 'C32 H61 Ir N4 Os P2'
_chemical_formula_weight 946.228
_space_group_IT_number 2
_symmetry_cell_setting triclinic
_symmetry_Int_Tables_number 2
_symmetry_space_group_name_Hall '-P 1'
_symmetry_space_group_name_H-M 'P -1'
_atom_sites_solution_hydrogens difmap
_atom_sites_solution_primary heavy
_atom_sites_solution_secondary difmap
_audit_creation_method PARSTCIF
_cell_angle_alpha 79.34(2)
_cell_angle_beta 86.31(2)
_cell_angle_gamma 72.43(1)
_cell_formula_units_Z 2.00
_cell_length_a 8.978(2)
_cell_length_b 13.629(3)
_cell_length_c 15.369(3)
_cell_measurement_radiation MoK\a
_cell_measurement_reflns_used 50
_cell_measurement_temperature 150.0(2)
_cell_measurement_theta_max 24
_cell_measurement_theta_min 10
_cell_measurement_wavelength 0.71073
_cell_volume 1761.8(7)
_computing_cell_refinement 'DIF4 (Stoe)'
_computing_data_collection 'DIF4 (Stoe)'
_computing_data_reduction 'REDU4 (Stoe)'
_computing_molecular_graphics 'XP, SHELXTL v. 4.2 (Siemens)'
_computing_publication_material
;
 PARST (Nardelli, 1983); PARSTCIF (Nardelli, 1991)
;
_computing_structure_refinement 'XLS, SHELXTL v. 4.2 (Siemens)'
_computing_structure_solution 'XS, SHELXTL v. 4.2 (Siemens)'
_diffrn_ambient_temperature 150.0(2)
_diffrn_measurement_device 'Siemens Stoe AED-2'
_diffrn_measurement_method '\w/2\q scans'
_diffrn_radiation_monochromator graphite
_diffrn_radiation_source 'normal focus Siemens Mo sealed tube'
_diffrn_radiation_type MoK\a
_diffrn_radiation_wavelength 0.71073
_diffrn_reflns_av_R_equivalents 0.0199
_diffrn_reflns_limit_h_max 2
_diffrn_reflns_limit_h_min -12
_diffrn_reflns_limit_k_max 18
_diffrn_reflns_limit_k_min -18
_diffrn_reflns_limit_l_max 20
_diffrn_reflns_limit_l_min -20
_diffrn_reflns_number 11279
_diffrn_reflns_theta_max 27.5
_diffrn_reflns_theta_min 1.5
_diffrn_standards_decay_% 1.01
_diffrn_standards_interval_time 55
_diffrn_standards_number 3
_exptl_absorpt_coefficient_mu 7.4927
_exptl_absorpt_correction_type \DF
_exptl_absorpt_process_details
;
  Program: Difabs    Walker, N.; Stuart, D. Acta Crystallogr.
                     1983, A39, 158

      Max correction factor 1.522
      Min correction factor 0.785
;
_exptl_crystal_colour 'light yellow'
_exptl_crystal_density_diffrn 1.7837
_exptl_crystal_description 'irregular prism'
_exptl_crystal_F_000 928.0
_exptl_crystal_size_max 0.76
_exptl_crystal_size_mid 0.32
_exptl_crystal_size_min 0.26
_refine_diff_density_max 1.1
_refine_ls_extinction_coef 0.00013(2)
_refine_ls_extinction_expression F^*^=Fc/((1.0+0.002xFc^2^/sin2\q)0.25)
_refine_ls_extinction_method SHELXTL
_refine_ls_goodness_of_fit_obs 1.314
_refine_ls_matrix_type full
_refine_ls_number_constraints 0
_refine_ls_number_parameters 363
_refine_ls_number_reflns 7291
_refine_ls_number_restraints 0
_refine_ls_R_factor_all 0.0266
_refine_ls_R_factor_obs 0.0237
_refine_ls_shift/esd_max 0.532
_refine_ls_shift/esd_mean 0.012
_refine_ls_structure_factor_coef F
_refine_ls_weighting_details w^-1^=\s^2^(Fo)+0.000372Fo^2^
_refine_ls_weighting_scheme calc
_refine_ls_wR_factor_all 0.0361
_refine_ls_wR_factor_obs 0.0274
_reflns_number_observed 7291
_reflns_number_total 8023
_reflns_observed_criterion 'Fo > 4.0 sigma(Fo)'
_cod_data_source_file ic9604462B.cif
_cod_data_source_block comp4
_cod_depositor_comments
;
 Marking atoms 'M1' and 'M2' as dummy atoms after consulting
 the original publication.

 Antanas Vaitkus,
 2017-01-20

The following automatic conversions were performed:

'_refine_ls_weighting_scheme' value 'calc
w^-1^=\s^2^(Fo)+0.000372Fo^2^' was changed to 'calc'. New tag
'_refine_ls_weighting_details' was created. The value of the new tag
was set to 'w^-1^=\s^2^(Fo)+0.000372Fo^2^'.

Automatic conversion script
Id: cif_fix_values 3143 2015-03-26 13:38:13Z robertas 
;
_cod_database_code 4327716

loop_
_symmetry_equiv_pos_as_xyz
'x, y, z'
'-x, -y, -z'

loop_
_atom_site_aniso_label
_atom_site_aniso_U_11
_atom_site_aniso_U_22
_atom_site_aniso_U_33
_atom_site_aniso_U_23
_atom_site_aniso_U_13
_atom_site_aniso_U_12
Os 0.0160(1) 0.0161(1) 0.0149(1) -0.0030(1) -0.0003(1) -0.0044(1)
Ir 0.0175(1) 0.0166(1) 0.0182(1) -0.0027(1) -0.0023(1) -0.0050(1)
P1 0.0169(4) 0.0164(3) 0.0159(4) -0.0022(3) -0.0005(3) -0.0027(3)
P2 0.0185(4) 0.0194(4) 0.0162(4) -0.0033(3) 0.0002(3) -0.0061(3)
N1 0.0174(14) 0.0198(13) 0.0171(14) -0.0028(11) -0.0011(11) -0.0046(11)
N2 0.0152(13) 0.0199(13) 0.0199(15) -0.0029(11) -0.0012(11) -0.0053(11)
N3 0.0204(15) 0.0201(13) 0.0221(15) -0.0032(11) -0.0007(12) -0.0055(11)
N4 0.0208(15) 0.0199(13) 0.0265(16) -0.0036(12) -0.0035(13) -0.0063(11)
C1 0.0139(15) 0.0187(14) 0.0182(16) -0.0027(12) -0.0018(13) -0.0023(12)
C2 0.0136(15) 0.0252(16) 0.0217(17) -0.0054(13) -0.0010(13) -0.0049(12)
C3 0.0123(15) 0.0232(15) 0.0245(18) -0.0055(13) -0.0025(13) -0.0045(12)
C4 0.0151(16) 0.0219(15) 0.0175(16) -0.0022(12) -0.0029(13) -0.0054(12)
C5 0.0152(16) 0.0255(16) 0.0227(17) -0.0063(13) -0.0013(13) -0.0081(13)
C6 0.0151(16) 0.0259(16) 0.0261(19) -0.0026(14) -0.0031(14) -0.0065(13)
C7 0.0312(19) 0.0212(16) 0.0284(19) -0.0023(14) -0.0095(16) -0.0028(14)
C8 0.0147(15) 0.0201(15) 0.0310(19) -0.0062(14) -0.0018(14) -0.0012(12)
C9 0.0283(19) 0.0259(17) 0.0369(22) -0.0124(16) 0.0014(17) -0.0050(15)
C10 0.0329(20) 0.0335(18) 0.0265(19) -0.0120(16) -0.0027(16) -0.0069(16)
C11 0.0271(18) 0.0199(15) 0.0279(19) -0.0070(14) -0.0073(15) -0.0089(13)
C12 0.0231(17) 0.0222(16) 0.0316(20) -0.0057(14) 0.0015(15) -0.0092(13)
C13 0.0382(21) 0.0249(17) 0.0314(21) -0.0003(15) 0.0057(17) -0.0139(15)
C14 0.0469(24) 0.0284(18) 0.0246(19) 0.0029(15) -0.0047(18) -0.0099(17)
C15 0.0252(17) 0.0191(14) 0.0190(16) -0.0045(12) -0.0012(14) -0.0036(13)
C16 0.0457(23) 0.0244(17) 0.0260(19) -0.0121(15) 0.0118(18) -0.0087(16)
C17 0.0338(20) 0.0323(18) 0.0292(20) -0.0101(16) 0.0004(17) -0.0137(16)
C18 0.0224(17) 0.0217(15) 0.0212(17) -0.0024(13) -0.0002(14) -0.0079(13)
C19 0.0329(20) 0.0249(17) 0.0377(22) -0.0060(16) 0.0066(17) -0.0162(15)
C20 0.0167(16) 0.0286(17) 0.0354(21) -0.0013(15) -0.0003(15) -0.0061(13)
C21 0.0212(16) 0.0212(15) 0.0216(17) -0.0025(13) -0.0006(14) 0.0001(13)
C22 0.0316(20) 0.0309(18) 0.0226(19) -0.0003(15) -0.0006(16) -0.0029(15)
C23 0.0183(17) 0.0380(19) 0.0279(19) -0.0033(16) -0.0046(15) -0.0022(14)
C24 0.0251(17) 0.0261(16) 0.0214(17) -0.0061(13) 0.0005(14) -0.0101(13)
C25 0.0323(20) 0.0416(20) 0.0256(19) -0.0162(16) -0.0005(16) -0.0102(17)
C26 0.0243(20) 0.0539(25) 0.0425(25) -0.0222(20) -0.0022(18) -0.0134(18)
C27 0.0181(16) 0.0295(17) 0.0243(18) -0.0067(14) 0.0016(14) -0.0035(13)
C28 0.0278(19) 0.0248(17) 0.0383(23) -0.0072(16) -0.0023(17) -0.0005(14)
C29 0.0180(17) 0.0414(21) 0.0415(24) -0.0121(18) 0.0028(17) -0.0074(15)
C30 0.0307(19) 0.0240(16) 0.0190(17) -0.0021(13) 0.0034(15) -0.0122(14)
C31 0.0461(25) 0.0358(20) 0.0330(22) -0.0029(17) 0.0150(19) -0.0180(18)
C32 0.0458(24) 0.0268(18) 0.0288(21) 0.0017(15) -0.0040(18) -0.0090(17)

loop_
_atom_site_label
_atom_site_fract_x
_atom_site_fract_y
_atom_site_fract_z
_atom_site_U_iso_or_equiv
_atom_site_thermal_displace_type
_atom_site_type_symbol
_atom_site_calc_flag
_atom_site_calc_attached_atom
_atom_site_aniso_ratio
Os 0.29675(1) 0.27821(1) 0.77417(1) 0.0157(1) aniso Os d . 1.12
Ir 0.19582(1) 0.71059(1) 0.73425(1) 0.0174(1) aniso Ir d . 1.28
P1 0.24650(9) 0.25981(6) 0.92731(6) 0.0170(2) aniso P d . 1.36
P2 0.3710(1) 0.26050(6) 0.62794(6) 0.0179(2) aniso P d . 1.21
N1 0.1053(3) 0.4301(2) 0.7452(2) 0.0183(9) aniso N d . 1.26
N2 0.4236(3) 0.3954(2) 0.7745(2) 0.0183(9) aniso N d . 1.39
N3 0.0677(4) 0.6049(2) 0.7274(2) 0.0210(10) aniso N d . 1.12
N4 0.3801(4) 0.5701(2) 0.7643(2) 0.0223(10) aniso N d . 1.50
C1 0.1626(4) 0.5075(2) 0.7476(2) 0.0175(11) aniso C d . 1.61
C2 -0.0481(4) 0.4813(3) 0.7199(2) 0.0201(11) aniso C d . 1.94
C3 -0.0717(4) 0.5882(3) 0.7091(2) 0.0199(10) aniso C d . 2.25
C4 0.3238(4) 0.4903(3) 0.7644(2) 0.0182(11) aniso C d . 1.72
C5 0.5652(4) 0.4159(3) 0.7834(2) 0.0203(11) aniso C d . 2.02
C6 0.5378(4) 0.5221(3) 0.7772(3) 0.0224(11) aniso C d . 2.04
C7 0.0392(4) 0.8341(3) 0.6525(3) 0.0279(12) aniso C d . 2.19
C8 -0.0021(4) 0.8412(2) 0.7425(3) 0.0225(10) aniso C d . 2.33
C9 0.0315(4) 0.9231(3) 0.7876(3) 0.0302(12) aniso C d . 1.91
C10 0.1874(4) 0.8801(3) 0.8354(3) 0.0306(13) aniso C d . 1.98
C11 0.3057(4) 0.7963(3) 0.7943(3) 0.0238(12) aniso C d . 2.62
C12 0.3434(4) 0.8072(3) 0.7022(3) 0.0250(12) aniso C d . 1.69
C13 0.2714(5) 0.9058(3) 0.6370(3) 0.0314(12) aniso C d . 2.26
C14 0.1235(5) 0.9020(3) 0.5936(3) 0.0344(14) aniso C d . 2.42
C15 0.2126(4) 0.3778(2) 0.9812(2) 0.0216(10) aniso C d . 1.57
C16 0.1214(5) 0.3778(3) 1.0685(3) 0.0319(14) aniso C d . 3.59
C17 0.3600(5) 0.4076(3) 0.9906(3) 0.0303(13) aniso C d . 1.63
C18 0.0675(4) 0.2199(2) 0.9622(2) 0.0216(11) aniso C d . 1.21
C19 0.0762(4) 0.1129(3) 0.9419(3) 0.0303(14) aniso C d . 2.54
C20 -0.0769(4) 0.3009(3) 0.9185(3) 0.0276(12) aniso C d . 2.33
C21 0.4027(4) 0.1514(3) 0.9900(2) 0.0229(11) aniso C d . 1.90
C22 0.3778(5) 0.1224(3) 1.0896(2) 0.0304(13) aniso C d . 1.98
C23 0.5662(4) 0.1644(3) 0.9725(3) 0.0296(13) aniso C d . 2.63
C24 0.2485(4) 0.1994(3) 0.5762(2) 0.0234(11) aniso C d . 1.41
C25 0.3078(5) 0.1579(3) 0.4912(3) 0.0319(14) aniso C d . 2.59
C26 0.0778(4) 0.2665(3) 0.5647(3) 0.0379(15) aniso C d . 3.16
C27 0.5689(4) 0.1674(3) 0.6185(2) 0.0246(12) aniso C d . 1.88
C28 0.5830(4) 0.0566(3) 0.6660(3) 0.0316(13) aniso C d . 1.95
C29 0.6956(4) 0.2041(3) 0.6518(3) 0.0334(14) aniso C d . 2.60
C30 0.3906(4) 0.3796(3) 0.5513(2) 0.0241(12) aniso C d . 1.96
C31 0.4823(5) 0.3634(3) 0.4651(3) 0.0381(14) aniso C d . 2.94
C32 0.2350(5) 0.4642(3) 0.5304(3) 0.0349(14) aniso C d . 2.13
M1 0.0186(4) 0.8376(3) 0.6975(3) . . . dum . .
M2 0.3246(4) 0.8018(3) 0.7483(3) . . . dum . .
H01 0.1484(51) 0.2349(33) 0.7595(30) 0.038(12) iso H d . 1.00
H02 0.3137(42) 0.1573(27) 0.7862(25) 0.0243(98) iso H d . 1.00
H03 0.4489(55) 0.2103(35) 0.7883(32) 0.050(14) iso H d . 1.00
H2 -0.1195(4) 0.4476(3) 0.7064(2) 0.0390(16) iso H d C2 1.00
H3 -0.1683(4) 0.6445(3) 0.6952(2) 0.0390(16) iso H d C3 1.00
H5 0.6732(4) 0.3566(3) 0.7983(2) 0.0390(16) iso H d C5 1.00
H6 0.6113(4) 0.5619(3) 0.7809(3) 0.0390(16) iso H d C6 1.00
H7 -0.0149(4) 0.7973(3) 0.6222(3) 0.0390(16) iso H d C7 1.00
H8 -0.0932(4) 0.8171(2) 0.7623(3) 0.0390(16) iso H d C8 1.00
H9A 0.0330(4) 0.9788(3) 0.7540(3) 0.0390(16) iso H d C9 1.00
H9B -0.0498(4) 0.9416(3) 0.8253(3) 0.0390(16) iso H d C9 1.00
H10A 0.1710(4) 0.8501(3) 0.8932(3) 0.0390(16) iso H d C10 1.00
H10B 0.2401(4) 0.9334(3) 0.8410(3) 0.0390(16) iso H d C10 1.00
H11 0.3861(4) 0.7421(3) 0.8298(3) 0.0390(16) iso H d C11 1.00
H12 0.4428(4) 0.7633(3) 0.7026(3) 0.0390(16) iso H d C12 1.00
H13A 0.3558(5) 0.9213(3) 0.5963(3) 0.0390(16) iso H d C13 1.00
H13B 0.2441(5) 0.9698(3) 0.6664(3) 0.0390(16) iso H d C13 1.00
H14A 0.0463(5) 0.9744(3) 0.5831(3) 0.0390(16) iso H d C14 1.00
H14B 0.1622(5) 0.8620(3) 0.5409(3) 0.0390(16) iso H d C14 1.00
H15 0.1454(4) 0.4216(2) 0.9357(2) 0.0390(16) iso H d C15 1.00
H16A 0.1760(5) 0.3145(3) 1.1106(3) 0.0390(16) iso H d C16 1.00
H16B 0.1250(5) 0.4306(3) 1.0920(3) 0.0390(16) iso H d C16 1.00
H16C 0.0097(5) 0.3689(3) 1.0602(3) 0.0390(16) iso H d C16 1.00
H17A 0.4368(5) 0.3999(3) 0.9382(3) 0.0390(16) iso H d C17 1.00
H17B 0.4315(5) 0.3615(3) 1.0431(3) 0.0390(16) iso H d C17 1.00
H17C 0.3282(5) 0.4844(3) 1.0036(3) 0.0390(16) iso H d C17 1.00
H18 0.0609(4) 0.2166(2) 1.0207(2) 0.0390(16) iso H d C18 1.00
H19A 0.1613(4) 0.0587(3) 0.9832(3) 0.0390(16) iso H d C19 1.00
H19B 0.1065(4) 0.1075(3) 0.8823(3) 0.0390(16) iso H d C19 1.00
H19C -0.0161(4) 0.0926(3) 0.9636(3) 0.0390(16) iso H d C19 1.00
H20A -0.0744(4) 0.2975(3) 0.8579(3) 0.0390(16) iso H d C20 1.00
H20B -0.1582(4) 0.2804(3) 0.9394(3) 0.0390(16) iso H d C20 1.00
H20C -0.0938(4) 0.3713(3) 0.9207(3) 0.0390(16) iso H d C20 1.00
H21 0.4028(4) 0.0965(3) 0.9596(2) 0.0390(16) iso H d C21 1.00
H22A 0.2737(5) 0.1149(3) 1.1060(2) 0.0390(16) iso H d C22 1.00
H22B 0.3935(5) 0.1750(3) 1.1205(2) 0.0390(16) iso H d C22 1.00
H22C 0.4712(5) 0.0551(3) 1.1148(2) 0.0390(16) iso H d C22 1.00
H23A 0.6369(4) 0.0984(3) 0.9936(3) 0.0390(16) iso H d C23 1.00
H23B 0.5888(4) 0.1879(3) 0.9085(3) 0.0390(16) iso H d C23 1.00
H23C 0.5951(4) 0.2082(3) 1.0091(3) 0.0390(16) iso H d C23 1.00
H24 0.2402(4) 0.1425(3) 0.6204(2) 0.0390(16) iso H d C24 1.00
H25A 0.2467(5) 0.1164(3) 0.4725(3) 0.0390(16) iso H d C25 1.00
H25B 0.4007(5) 0.1144(3) 0.4924(3) 0.0390(16) iso H d C25 1.00
H25C 0.3163(5) 0.2091(3) 0.4358(3) 0.0390(16) iso H d C25 1.00
H26A 0.0143(4) 0.2253(3) 0.5622(3) 0.0390(16) iso H d C26 1.00
H26B 0.0751(4) 0.3230(3) 0.5114(3) 0.0390(16) iso H d C26 1.00
H26C 0.0371(4) 0.2909(3) 0.6128(3) 0.0390(16) iso H d C26 1.00
H27 0.5979(4) 0.1597(3) 0.5569(2) 0.0390(16) iso H d C27 1.00
H28A 0.5229(4) 0.0287(3) 0.6488(3) 0.0390(16) iso H d C28 1.00
H28B 0.5594(4) 0.0484(3) 0.7366(3) 0.0390(16) iso H d C28 1.00
H28C 0.6870(4) 0.0079(3) 0.6584(3) 0.0390(16) iso H d C28 1.00
H29A 0.6740(4) 0.2133(3) 0.7122(3) 0.0390(16) iso H calc C29 1.00
H29B 0.6975(4) 0.2694(3) 0.6160(3) 0.0390(16) iso H calc C29 1.00
H29C 0.7951(4) 0.1529(3) 0.6480(3) 0.0390(16) iso H calc C29 1.00
H30 0.4645(4) 0.3980(3) 0.5882(2) 0.0390(16) iso H d C30 1.00
H31A 0.4854(5) 0.4263(3) 0.4376(3) 0.0390(16) iso H d C31 1.00
H31B 0.5872(5) 0.3191(3) 0.4806(3) 0.0390(16) iso H d C31 1.00
H31C 0.4331(5) 0.3226(3) 0.4247(3) 0.0390(16) iso H d C31 1.00
H32A 0.1722(5) 0.4407(3) 0.4954(3) 0.0390(16) iso H calc C32 1.00
H32B 0.2539(5) 0.5268(3) 0.4981(3) 0.0390(16) iso H calc C32 1.00
H32C 0.1810(5) 0.4785(3) 0.5847(3) 0.0390(16) iso H calc C32 1.00

loop_
_atom_type_symbol
_atom_type_number_in_cell
_atom_type_description
_atom_type_scat_dispersion_real
_atom_type_scat_dispersion_imag
_atom_type_scat_source
Os 1 'Osmium      ' -1.2165 7.6030 'Int. Tab. C, 4.2.6.8, 6.1.1.4'
Ir 1 'Iridium     ' -1.4442 7.9887 'Int. Tab. C, 4.2.6.8, 6.1.1.4'
'P ' 2 'Phosphorus  ' 0.1023 0.0942 'Int. Tab. C, 4.2.6.8, 6.1.1.4'
'N ' 4 'Nitrogen    ' 0.0061 0.0033 'Int. Tab. C, 4.2.6.8, 6.1.1.4'
'C ' 32 'Carbon      ' 0.0033 0.0016 'Int. Tab. C, 4.2.6.8, 6.1.1.4'
'H ' 61 'Hydrogen    ' 0.0000 0.0000 'Int. Tab. C, 4.2.6.8, 6.1.1.4'

loop_
_geom_angle_atom_site_label_1
_geom_angle_atom_site_label_2
_geom_angle_atom_site_label_3
_geom_angle
_geom_angle_publ_flag
H02 Os H03 64(2) yes
H01 Os H03 122(3) yes
H01 Os H02 58(2) yes
N2 Os H03 81(2) yes
N2 Os H02 145(1) yes
N2 Os H01 157(2) yes
N1 Os H03 158(2) yes
N1 Os H02 137(1) yes
N1 Os H01 80(2) yes
N1 Os N2 77.7(1) yes
P2 Os H03 80(2) yes
P2 Os H02 84(1) yes
P2 Os H01 87(2) yes
P2 Os N2 92.51(8) yes
P2 Os N1 97.83(8) yes
P1 Os H03 91(2) yes
P1 Os H02 86(1) yes
P1 Os H01 91(2) yes
P1 Os N2 93.71(8) yes
P1 Os N1 92.91(1) yes
P1 Os P2 168.53(3) yes
C11 Ir C12 39.5(1) no
C8 Ir C12 91.7(1) no
C8 Ir C11 82.5(1) no
C7 Ir C12 82.7(1) no
C7 Ir C11 99.4(2) no
C7 Ir C8 39.4(1) no
N4 Ir C12 95.0(1) no
N4 Ir C11 93.4(1) no
N4 Ir C8 163.9(1) no
N4 Ir C7 156.2(1) no
N4 Ir M1 175.1(1) yes
N4 Ir M2 94.5(1) yes
N3 Ir C12 162.7(1) no
N3 Ir C11 157.2(1) no
N3 Ir C8 95.7(1) no
N3 Ir C7 93.1(1) no
N3 Ir N4 82.0(1) yes
N3 Ir M1 94.7(1) yes
N3 Ir M2 175.7(1) yes
M1 Ir M2 88.9(2) yes
Os P1 C21 111.4(1) no
Os P1 C18 114.2(1) no
Os P1 C15 118.1(1) no
C18 P1 C21 102.3(2) no
C15 P1 C21 107.8(2) no
C15 P1 C18 101.4(2) no
Os P2 C30 117.1(1) no
Os P2 C27 113.1(1) no
Os P2 C24 112.7(1) no
C27 P2 C30 101.2(2) no
C24 P2 C30 109.8(2) no
C24 P2 C27 101.3(2) no
Os N1 C2 147.9(2) no
Os N1 C1 109.1(2) no
C1 N1 C2 102.8(3) no
Os N2 C5 148.4(2) no
Os N2 C4 110.0(2) no
C4 N2 C5 101.6(3) no
Ir N3 C3 149.1(3) no
Ir N3 C1 108.7(2) no
C1 N3 C3 102.2(3) no
Ir N4 C6 148.1(3) no
Ir N4 C4 108.4(2) no
C4 N4 C6 103.1(3) no
N1 C1 N3 118.0(3) no
N3 C1 C4 119.9(3) no
N1 C1 C4 122.0(3) no
N1 C2 H2 124.3(4) no
N1 C2 C3 108.7(3) no
C3 C2 H2 126.7(4) no
N3 C3 C2 108.3(3) no
C2 C3 H3 128.3(4) no
N3 C3 H3 123.3(4) no
N4 C4 C1 121.0(3) no
N2 C4 C1 121.0(3) no
N2 C4 N4 117.9(3) no
N2 C5 H5 123.7(4) no
N2 C5 C6 109.2(3) no
C6 C5 H5 126.8(4) no
N4 C6 C5 108.2(3) no
C5 C6 H6 129.7(4) no
N4 C6 H6 122.1(4) no
Ir C7 H7 102.4(4) no
Ir C7 M1 71.0(4) no
Ir C7 C14 111.2(3) no
Ir C7 C8 71.0(2) no
M1 C7 H7 117.3(6) no
C14 C7 H7 116.0(4) no
C14 C7 M1 124.5(6) no
C8 C7 H7 117.3(4) no
C8 C7 M1 0.0(4) no
C8 C7 C14 124.5(4) no
Ir C8 C7 69.6(2) no
C7 C8 H8 113.1(4) no
C7 C8 M1 0.0(4) no
C7 C8 C9 121.8(3) no
Ir C8 H8 109.6(3) no
Ir C8 M1 69.6(4) no
Ir C8 C9 113.3(2) no
M1 C8 H8 113.1(6) no
C9 C8 H8 118.6(4) no
C9 C8 M1 121.8(5) no
C8 C9 H9B 105.6(4) no
C8 C9 H9A 115.4(4) no
C8 C9 C10 111.4(3) no
H9A C9 H9B 105.4(6) no
C10 C9 H9B 112.0(5) no
C10 C9 H9A 107.0(5) no
C9 C10 H10B 115.0(4) no
C9 C10 H10A 109.0(4) no
C9 C10 C11 113.8(3) no
H10A C10 H10B 105.2(5) no
C11 C10 H10B 106.4(4) no
C11 C10 H10A 106.8(4) no
Ir C11 C10 111.2(2) no
C10 C11 H11 121.1(4) no
C10 C11 M2 123.5(5) no
C10 C11 C12 123.5(3) no
Ir C11 H11 102.9(4) no
Ir C11 M2 70.8(4) no
Ir C11 C12 70.8(2) no
M2 C11 H11 112.3(6) no
C12 C11 H11 112.3(4) no
C12 C11 M2 0.0(4) no
Ir C12 C11 69.7(2) no
C11 C12 H12 101.6(4) no
C11 C12 M2 0.0(4) no
C11 C12 C13 122.7(3) no
Ir C12 H12 106.1(4) no
Ir C12 M2 69.7(4) no
Ir C12 C13 113.1(2) no
M2 C12 H12 101.6(6) no
C13 C12 H12 128.2(4) no
C13 C12 M2 122.7(5) no
C12 C13 H13B 111.3(4) no
C12 C13 H13A 108.1(4) no
C12 C13 C14 112.3(3) no
H13A C13 H13B 98.6(5) no
C14 C13 H13B 108.9(4) no
C14 C13 H13A 116.8(5) no
C7 C14 C13 112.6(4) no
C13 C14 H14B 106.3(4) no
C13 C14 H14A 109.3(4) no
C7 C14 H14B 103.1(4) no
C7 C14 H14A 105.5(4) no
H14A C14 H14B 120.1(5) no
P1 C15 H15 92.7(3) no
P1 C15 C17 113.7(2) no
P1 C15 C16 116.8(2) no
C17 C15 H15 114.5(4) no
C16 C15 H15 108.6(4) no
C16 C15 C17 109.7(3) no
C15 C16 H16C 110.5(4) no
C15 C16 H16B 109.4(4) no
C15 C16 H16A 108.3(4) no
H16B C16 H16C 117.8(5) no
H16A C16 H16C 104.7(5) no
H16A C16 H16B 105.6(5) no
C15 C17 H17C 108.8(4) no
C15 C17 H17B 114.4(4) no
C15 C17 H17A 115.5(4) no
H17B C17 H17C 105.6(4) no
H17A C17 H17C 110.5(5) no
H17A C17 H17B 101.4(5) no
P1 C18 H18 105.5(4) no
P1 C18 C20 110.7(2) no
P1 C18 C19 113.1(2) no
C20 C18 H18 109.9(4) no
C19 C18 H18 108.3(4) no
C19 C18 C20 109.2(3) no
C18 C19 H19C 111.3(4) no
C18 C19 H19B 111.7(4) no
C18 C19 H19A 106.3(4) no
H19B C19 H19C 117.0(5) no
H19A C19 H19C 101.0(5) no
H19A C19 H19B 108.6(5) no
C18 C20 H20C 119.5(4) no
C18 C20 H20B 107.1(4) no
C18 C20 H20A 108.8(4) no
H20B C20 H20C 111.1(5) no
H20A C20 H20C 105.0(5) no
H20A C20 H20B 104.3(5) no
P1 C21 H21 99.4(3) no
P1 C21 C23 113.3(3) no
P1 C21 C22 117.4(3) no
C23 C21 H21 104.2(4) no
C22 C21 H21 111.8(4) no
C22 C21 C23 109.4(3) no
C21 C22 H22C 108.5(4) no
C21 C22 H22B 110.5(4) no
C21 C22 H22A 114.0(4) no
H22B C22 H22C 101.8(4) no
H22A C22 H22C 113.5(5) no
H22A C22 H22B 107.8(5) no
C21 C23 H23C 115.5(4) no
C21 C23 H23B 114.1(4) no
C21 C23 H23A 105.9(4) no
H23B C23 H23C 109.5(5) no
H23A C23 H23C 100.8(5) no
H23A C23 H23B 110.1(5) no
P2 C24 H24 104.1(4) no
P2 C24 C26 113.4(3) no
P2 C24 C25 118.0(3) no
C26 C24 H24 102.0(4) no
C25 C24 H24 108.4(4) no
C25 C24 C26 109.4(3) no
C24 C25 H25C 118.9(4) no
C24 C25 H25B 116.7(5) no
C24 C25 H25A 113.9(4) no
H25B C25 H25C 100.2(5) no
H25A C25 H25C 103.9(5) no
H25A C25 H25B 100.7(6) no
C24 C26 H26C 113.0(5) no
C24 C26 H26B 106.5(4) no
C24 C26 H26A 110.4(5) no
H26B C26 H26C 113.5(6) no
H26A C26 H26C 97.7(6) no
H26A C26 H26B 115.8(6) no
P2 C27 H27 112.3(3) no
P2 C27 C29 111.9(3) no
P2 C27 C28 113.5(3) no
C29 C27 H27 105.3(4) no
C28 C27 H27 104.2(4) no
C28 C27 C29 109.1(3) no
C27 C28 H28C 112.4(4) no
C27 C28 H28B 115.3(4) no
C27 C28 H28A 115.4(5) no
H28B C28 H28C 106.6(5) no
H28A C28 H28C 103.6(6) no
H28A C28 H28B 102.3(5) no
C27 C29 H29C 109.4(4) no
C27 C29 H29B 109.4(4) no
C27 C29 H29A 109.6(4) no
H29B C29 H29C 109.5(5) no
H29A C29 H29C 109.5(5) no
H29A C29 H29B 109.5(6) no
P2 C30 H30 98.1(3) no
P2 C30 C32 113.5(2) no
P2 C30 C31 117.3(3) no
C32 C30 H30 114.9(4) no
C31 C30 H30 103.2(4) no
C31 C30 C32 109.1(3) no
C30 C31 H31C 112.4(4) no
C30 C31 H31B 107.7(5) no
C30 C31 H31A 106.6(5) no
H31B C31 H31C 106.6(5) no
H31A C31 H31C 113.5(6) no
H31A C31 H31B 109.9(6) no
C30 C32 H32C 109.2(4) no
C30 C32 H32B 109.5(4) no
C30 C32 H32A 109.7(5) no
H32B C32 H32C 109.5(5) no
H32A C32 H32C 109.5(5) no
H32A C32 H32B 109.5(5) no
C7 M1 C8 180.0(7) no
C11 M2 C12 180.0(7) no

loop_
_geom_bond_atom_site_label_1
_geom_bond_atom_site_label_2
_geom_bond_distance
_geom_bond_publ_flag
Os P1 2.349(1) yes
Os P2 2.338(1) yes
Os N1 2.247(2) yes
Os N2 2.225(3) yes
Os H01 1.65(5) yes
Os H02 1.59(4) yes
Os H03 1.40(4) yes
Ir N3 2.117(4) yes
Ir N4 2.116(3) yes
Ir C7 2.099(3) yes
Ir C8 2.118(3) yes
Ir C11 2.098(4) yes
Ir C12 2.112(4) yes
P1 C15 1.879(4) no
P1 C18 1.864(4) no
P1 C21 1.864(3) no
P2 C24 1.857(4) no
P2 C27 1.860(3) no
P2 C30 1.868(4) no
N1 C1 1.312(5) yes
N1 C2 1.387(4) yes
N2 C4 1.321(4) yes
N2 C5 1.402(5) yes
N3 C1 1.336(4) yes
N3 C3 1.393(5) yes
N4 C4 1.329(5) yes
N4 C6 1.379(4) yes
C1 C4 1.428(5) yes
C2 C3 1.387(5) yes
C2 H2 0.947 no
C3 H3 0.973 no
C5 C6 1.379(5) yes
C5 H5 1.064 no
C6 H6 0.982 no
C7 C8 1.421(6) no
C7 C14 1.508(6) no
C7 M1 0.711(6) no
C7 H7 0.984 no
C8 C9 1.528(6) no
C8 M1 0.711(6) no
C8 H8 0.981 no
C9 C10 1.524(5) no
C9 H9A 0.839 no
C9 H9B 0.906 no
C10 C11 1.510(5) no
C10 H10A 0.929 no
C10 H10B 0.997 no
C11 C12 1.424(5) no
C11 M2 0.712(5) no
C11 H11 0.972 no
C12 C13 1.513(5) no
C12 M2 0.712(6) no
C12 H12 0.911 no
C13 C14 1.543(7) no
C13 H13A 0.998 no
C13 H13B 1.013 no
C14 H14A 1.011 no
C14 H14B 1.043 no
C15 C16 1.527(5) no
C15 C17 1.520(6) no
C15 H15 0.943 no
C16 H16A 0.990 no
C16 H16B 0.873 no
C16 H16C 1.065 no
C17 H17A 1.025 no
C17 H17B 1.046 no
C17 H17C 1.052 no
C18 C19 1.526(5) no
C18 C20 1.525(4) no
C18 H18 0.891 no
C19 H19A 1.039 no
C19 H19B 0.949 no
C19 H19C 0.971 no
C20 H20A 0.940 no
C20 H20B 0.880 no
C20 H20C 0.930 no
C21 C22 1.528(5) no
C21 C23 1.531(5) no
C21 H21 0.953 no
C22 H22A 0.983 no
C22 H22B 0.976 no
C22 H22C 1.068 no
C23 H23A 0.944 no
C23 H23B 1.004 no
C23 H23C 0.988 no
C24 C25 1.521(6) no
C24 C26 1.531(5) no
C24 H24 0.950 no
C25 H25A 0.986 no
C25 H25B 0.864 no
C25 H25C 1.010 no
C26 H26A 0.920 no
C26 H26B 1.012 no
C26 H26C 0.879 no
C27 C28 1.523(5) no
C27 C29 1.522(6) no
C27 H27 0.982 no
C28 H28A 0.826 no
C28 H28B 1.084 no
C28 H28C 0.983 no
C29 H29A 0.960 no
C29 H29B 0.960 no
C29 H29C 0.960 no
C30 C31 1.530(5) no
C30 C32 1.528(5) no
C30 H30 1.013 no
C31 H31A 0.890 no
C31 H31B 0.970 no
C31 H31C 1.097 no
C32 H32A 0.960 no
C32 H32B 0.960 no
C32 H32C 0.960 no

loop_
_geom_contact_atom_site_label_1
_geom_contact_atom_site_label_2
_geom_contact_distance
Os P1 2.349(1)
Os P2 2.338(1)
Os N1 2.247(2)
Os N2 2.225(3)
Os C1 2.950(3)
Os C4 2.950(4)
Os H01 1.654(52)
Os H02 1.585(37)
Ir N3 2.117(4)
Ir N4 2.116(3)
Ir C1 2.842(4)
Ir C4 2.832(3)
Ir C7 2.099(3)
Ir C8 2.118(3)
Ir C10 2.995(4)
Ir C11 2.098(4)
Ir C12 2.112(4)
Ir C14 2.995(4)
Ir M1 1.985(3)
Ir M2 1.981(4)
Ir H7 2.503(4)
Ir H8 2.615(3)
Ir H11 2.502(4)
Ir H12 2.522(4)
P1 C15 1.879(4)
P1 C16 2.906(4)
P1 C17 2.852(5)
P1 C18 1.864(4)
P1 C19 2.835(4)
P1 C20 2.793(4)
P1 C21 1.864(3)
P1 C22 2.904(4)
P1 C23 2.842(4)
P1 H01 2.887(50)
P1 H02 2.732(40)
P1 H03 2.760(48)
P1 H15 2.141(3)
P1 H17A 2.953(5)
P1 H18 2.270(4)
P1 H19B 2.931(5)
P1 H20C 2.972(3)
P1 H21 2.228(3)
P1 H23B 2.943(4)
P2 C24 1.857(4)
P2 C25 2.901(5)
P2 C26 2.837(5)
P2 C27 1.860(3)
P2 C28 2.835(3)
P2 C29 2.810(4)
P2 C30 1.868(4)
P2 C31 2.908(4)
P2 C32 2.846(4)
P2 H01 2.802(45)
P2 H02 2.678(36)
P2 H03 2.517(49)
P2 H24 2.283(4)
P2 H26C 2.919(4)
P2 H27 2.410(3)
P2 H29A 2.929(4)
P2 H29B 2.962(4)
P2 H30 2.247(4)
P2 H32C 2.921(4)
N1 N2 2.804(4)
N1 N3 2.269(4)
N1 C3 2.254(4)
N1 C4 2.397(5)
N1 H01 2.540(45)
N1 H2 2.073(5)
N1 H15 2.950(5)
N1 H32C 2.537(5)
N2 N4 2.270(4)
N2 C1 2.393(4)
N2 C6 2.267(5)
N2 H03 2.434(49)
N2 H5 2.181(5)
N2 H17A 2.539(5)
N2 H30 2.858(5)
N3 N4 2.778(5)
N3 C2 2.253(5)
N3 C4 2.392(4)
N3 H3 2.091(5)
N3 H7 2.731(4)
N3 H8 2.947(4)
N3 H32C 2.977(5)
N4 C1 2.400(5)
N4 C5 2.233(4)
N4 H6 2.074(5)
N4 H11 2.733(5)
N4 H12 2.837(5)
C1 C2 2.110(5)
C1 C3 2.123(4)
C1 H15 2.925(5)
C1 H32C 2.593(6)
C2 H3 2.132(4)
C2 H32C 2.825(5)
C3 H2 2.094(6)
C4 C5 2.111(5)
C4 C6 2.121(6)
C4 H17A 2.839(5)
C5 H6 2.144(6)
C5 H17A 2.577(5)
C6 H5 2.190(5)
C6 H17A 2.970(5)
C7 C9 2.578(6)
C7 C12 2.782(6)
C7 C13 2.538(6)
C7 C14 1.508(6)
C7 M2 2.913(6)
C7 H8 2.019(5)
C7 H9A 2.718(6)
C7 H14A 2.027(5)
C7 H14B 2.019(6)
C8 C9 1.528(6)
C8 C10 2.521(6)
C8 C11 2.780(5)
C8 C14 2.593(5)
C8 M2 2.822(5)
C8 H7 2.066(6)
C8 H9A 2.034(6)
C8 H9B 1.974(6)
C8 H10A 2.912(6)
C8 H14A 2.861(5)
C9 C10 1.524(5)
C9 C11 2.541(5)
C9 M1 1.996(6)
C9 M2 2.750(5)
C9 H8 2.175(6)
C9 H10A 2.027(5)
C9 H10B 2.145(6)
C9 H13B 2.713(6)
C10 C11 1.510(5)
C10 C12 2.586(6)
C10 M1 2.919(6)
C10 M2 1.994(5)
C10 H9A 1.942(5)
C10 H9B 2.044(5)
C10 H11 2.178(5)
C10 H13B 2.745(5)
C11 C13 2.578(5)
C11 M1 2.912(6)
C11 H9A 2.918(4)
C11 H10A 1.989(5)
C11 H10B 2.032(5)
C11 H12 1.838(5)
C11 H13B 2.718(5)
C12 C13 1.513(5)
C12 C14 2.538(5)
C12 M1 2.823(5)
C12 H10B 2.916(6)
C12 H11 2.006(5)
C12 H13A 2.056(5)
C12 H13B 2.105(5)
C12 H14B 2.908(6)
C13 C14 1.543(7)
C13 M1 2.750(6)
C13 M2 1.990(5)
C13 H9A 2.772(5)
C13 H12 2.197(4)
C13 H14A 2.106(6)
C13 H14B 2.090(7)
C14 M1 1.999(6)
C14 M2 2.938(5)
C14 H7 2.131(6)
C14 H9A 2.831(6)
C14 H13A 2.183(7)
C14 H13B 2.102(7)
C15 C16 1.527(5)
C15 C17 1.520(6)
C15 C18 2.896(6)
C15 H16A 2.064(5)
C15 H16B 1.995(5)
C15 H16C 2.145(6)
C15 H17A 2.168(6)
C15 H17B 2.172(6)
C15 H17C 2.109(6)
C15 H18 2.874(5)
C15 H20C 2.991(6)
C16 C17 2.491(6)
C16 H15 2.034(5)
C16 H17B 2.733(6)
C16 H17C 2.721(6)
C16 H18 2.652(6)
C17 H15 2.095(6)
C17 H16A 2.783(6)
C17 H16B 2.518(6)
C17 H23C 2.872(5)
C18 C19 1.526(5)
C18 C20 1.525(4)
C18 C21 2.904(5)
C18 H15 2.987(5)
C18 H16C 2.656(5)
C18 H19A 2.073(4)
C18 H19B 2.073(6)
C18 H19C 2.085(6)
C18 H20A 2.033(5)
C18 H20B 1.971(5)
C18 H20C 2.141(4)
C18 H21 2.974(4)
C18 H22A 2.849(5)
C19 C20 2.487(4)
C19 H18 1.994(6)
C19 H20A 2.607(4)
C19 H20B 2.592(4)
C19 H21 2.900(6)
C20 H15 2.995(6)
C20 H16C 2.757(6)
C20 H18 2.010(5)
C20 H19B 2.789(5)
C20 H19C 2.688(5)
C21 C22 1.528(5)
C21 C23 1.531(5)
C21 H18 2.958(5)
C21 H19A 2.836(6)
C21 H22A 2.126(5)
C21 H22B 2.081(5)
C21 H22C 2.124(5)
C21 H23A 2.007(5)
C21 H23B 2.147(5)
C21 H23C 2.150(6)
C22 C23 2.497(5)
C22 H16A 2.760(5)
C22 H18 2.923(5)
C22 H21 2.079(5)
C22 H23A 2.640(5)
C22 H23C 2.689(6)
C23 H03 2.974(50)
C23 H17B 2.967(6)
C23 H21 1.992(6)
C23 H22B 2.670(5)
C23 H22C 2.655(5)
C24 C25 1.521(6)
C24 C26 1.531(5)
C24 C27 2.875(5)
C24 H01 2.983(46)
C24 H25A 2.122(6)
C24 H25B 2.059(5)
C24 H25C 2.196(5)
C24 H26A 2.043(5)
C24 H26B 2.062(5)
C24 H26C 2.042(5)
C24 H28A 2.943(4)
C25 C26 2.491(5)
C25 H24 2.031(5)
C25 H26A 2.742(5)
C25 H26B 2.619(5)
C25 H27 2.862(6)
C25 H31C 2.806(6)
C26 H24 1.962(5)
C26 H25A 2.724(6)
C26 H25C 2.853(6)
C26 H32A 2.766(6)
C27 C28 1.523(5)
C27 C29 1.522(6)
C27 C30 2.881(4)
C27 H03 2.851(49)
C27 H25B 2.849(6)
C27 H28A 2.020(6)
C27 H28B 2.215(5)
C27 H28C 2.103(5)
C27 H29A 2.054(6)
C27 H29B 2.052(6)
C27 H29C 2.052(5)
C27 H30 2.951(5)
C27 H31B 2.708(5)
C28 C29 2.480(6)
C28 H27 2.005(5)
C28 H29A 2.725(7)
C28 H29C 2.595(6)
C29 H03 2.944(48)
C29 H27 2.018(6)
C29 H28B 2.835(6)
C29 H28C 2.681(6)
C29 H30 2.870(5)
C29 H31B 2.865(6)
C30 C31 1.530(5)
C30 C32 1.528(5)
C30 H29B 2.852(5)
C30 H31A 1.977(5)
C30 H31B 2.045(5)
C30 H31C 2.195(6)
C30 H32A 2.060(6)
C30 H32B 2.058(4)
C30 H32C 2.055(5)
C31 C32 2.491(6)
C31 H27 2.789(5)
C31 H29B 2.955(6)
C31 H30 2.018(6)
C31 H32A 2.706(6)
C31 H32B 2.635(5)
C32 H26B 2.789(7)
C32 H30 2.160(5)
C32 H31A 2.552(6)
C32 H31C 2.871(6)
M1 M2 2.778(5)
M1 H9A 2.293(6)
M1 H9B 2.567(6)
M1 H14A 2.375(5)
M1 H14B 2.670(6)
M2 H9A 2.987(5)
M2 H10A 2.627(6)
M2 H10B 2.410(6)
M2 H13A 2.640(5)
M2 H13B 2.324(5)
H01 H02 1.568(51)
H01 H03 2.672(69)
H01 H19B 2.409(43)
H01 H20A 2.464(43)
H01 H24 2.642(47)
H01 H26C 2.421(45)
H02 H03 1.594(70)
H02 H19B 2.477(39)
H02 H21 2.735(38)
H02 H24 2.731(41)
H02 H28B 2.424(34)
H03 H21 2.871(46)
H03 H23B 2.223(51)
H03 H28B 2.389(48)
H03 H29A 2.276(49)
H2 H3 2.559(5)
H2 H20A 2.762(5)
H2 H26C 2.770(6)
H3 H7 2.857(6)
H3 H8 3.000(6)
H5 H6 2.647(5)
H5 H17A 2.933(5)
H5 H23B 2.860(5)
H5 H29A 2.553(6)
H6 H11 2.859(5)
H6 H12 2.789(4)
H7 H8 2.261(6)
H7 H14A 2.590(6)
H7 H14B 2.247(6)
H8 H9A 2.747(6)
H8 H9B 2.242(6)
H9A H10A 2.614(5)
H9A H10B 2.224(6)
H9A H13B 2.239(6)
H9A H14A 2.633(6)
H9B H10A 2.206(5)
H9B H10B 2.596(6)
H10A H10B 1.531(6)
H10A H11 2.328(5)
H10B H11 2.573(5)
H10B H13B 2.637(6)
H11 H12 1.979(5)
H12 H13A 2.400(5)
H12 H13B 2.816(4)
H13A H13B 1.525(5)
H13A H14A 2.663(6)
H13A H14B 2.386(7)
H13B H14A 2.234(6)
H13B H14B 2.881(6)
H14A H14B 1.779(5)
H15 H16A 2.797(5)
H15 H16B 2.421(5)
H15 H16C 2.319(5)
H15 H17A 2.544(6)
H15 H17B 2.961(5)
H15 H17C 2.431(6)
H15 H20C 2.480(6)
H16A H16C 1.627(6)
H16A H17B 2.661(6)
H16A H18 2.541(6)
H16A H22A 2.608(5)
H16A H22B 2.268(5)
H16B H16C 1.662(7)
H16B H17B 2.731(6)
H16B H17C 2.415(6)
H16C H18 2.178(5)
H16C H20C 2.382(6)
H17A H17B 1.603(5)
H17A H17C 1.706(5)
H17A H23B 2.906(5)
H17A H23C 2.634(5)
H17B H17C 1.671(5)
H17B H22B 2.710(6)
H17B H23C 2.291(5)
H18 H19A 2.236(5)
H18 H19B 2.756(6)
H18 H19C 2.332(6)
H18 H20A 2.741(5)
H18 H20B 2.251(5)
H18 H20C 2.458(4)
H18 H22A 2.311(5)
H19A H19B 1.615(6)
H19A H19C 1.551(6)
H19A H21 2.368(6)
H19A H22A 2.533(6)
H19B H19C 1.637(6)
H19B H20A 2.582(4)
H19B H21 2.935(6)
H19C H20A 2.875(5)
H19C H20B 2.461(5)
H21 H22A 2.484(5)
H21 H22B 2.857(6)
H21 H22C 2.422(5)
H21 H23A 2.206(6)
H21 H23B 2.383(6)
H21 H23C 2.838(6)
H22A H22B 1.584(7)
H22A H22C 1.716(5)
H22B H22C 1.588(5)
H22B H23A 2.914(5)
H22B H23C 2.494(5)
H22C H23A 2.408(5)
H22C H23C 2.854(6)
H23A H23B 1.597(5)
H23B H23C 1.628(6)
H24 H25A 2.359(6)
H24 H25B 2.382(5)
H24 H25C 2.918(5)
H24 H26A 2.160(5)
H24 H26B 2.766(5)
H24 H26C 2.268(5)
H24 H28A 2.560(5)
H25A H25C 1.572(6)
H25A H26A 2.641(6)
H25A H26B 2.924(6)
H25B H27 2.369(6)
H25B H28A 2.623(5)
H25B H31C 2.930(6)
H25C H26B 2.601(5)
H25C H31C 2.093(7)
H26A H26B 1.637(6)
H26B H26C 1.583(6)
H26B H32A 2.016(7)
H26B H32C 2.984(7)
H26C H32A 2.957(6)
H27 H28A 2.304(5)
H27 H28B 2.948(5)
H27 H28C 2.307(5)
H27 H29A 2.803(6)
H27 H29B 2.296(6)
H27 H29C 2.296(6)
H27 H31B 2.247(5)
H27 H31C 2.825(5)
H28B H28C 1.658(6)
H28B H29A 2.699(6)
H28C H29C 2.428(6)
H29A H29B 1.568(6)
H29A H29C 1.568(6)
H29B H29C 1.568(5)
H29B H30 2.293(5)
H29B H31B 2.259(6)
H30 H31A 2.280(5)
H30 H31B 2.194(6)
H30 H31C 2.945(6)
H30 H32A 2.918(6)
H30 H32B 2.451(5)
H30 H32C 2.448(5)
H31A H31B 1.523(5)
H31A H31C 1.666(7)
H31A H32A 2.853(6)
H31A H32B 2.358(6)
H31B H31C 1.659(7)
H31C H32A 2.702(6)
H32A H32B 1.568(7)
H32A H32C 1.568(6)
H32B H32C 1.568(6)
